data_7717879
loop_
_publ_author_name
'Goyal, Manu'
'Negi, Chandrakala'
'Garg, Nitish Kumar'
'Jain, Shalender'
'Singh, Sanjay'

_publ_section_title
;
 Reactions of chalcogens and borane with phosphazane macrocycles assembled
 from diethanolamine and P2N2 building blocks
;
_journal_name_full 'Dalton Transactions'
_journal_paper_doi 10.1039/D4DT03229B
_journal_year 2025
_chemical_formula_moiety 'C36 H62 N6 O4 P4 Se4, 2(C6 D6)'
_chemical_formula_sum 'C48 H62 D12 N6 O4 P4 Se4'
_chemical_formula_weight 1250.92
_space_group_crystal_system monoclinic
_space_group_IT_number 14
_space_group_name_Hall '-P 2ybc'
_space_group_name_H-M_alt 'P 1 21/c 1'
_atom_sites_solution_hydrogens geom
_atom_sites_solution_primary iterative
_audit_creation_date 2024-12-20
_audit_creation_method
;
Olex2 1.5
(compiled 2024.02.16 svn.r378c4104 for OlexSys, GUI svn.r6928)
;
_audit_update_record
;
2024-12-20 deposited with the CCDC.	2025-01-21 downloaded from the CCDC.
;
_cell_angle_alpha 90
_cell_angle_beta 111.913(8)
_cell_angle_gamma 90
_cell_formula_units_Z 2
_cell_length_a 13.0929(8)
_cell_length_b 13.8043(7)
_cell_length_c 16.9771(13)
_cell_measurement_reflns_used 2507
_cell_measurement_temperature 200.00(10)
_cell_measurement_theta_max 24.8610
_cell_measurement_theta_min 2.8690
_cell_volume 2846.7(4)
_computing_cell_refinement 'CrysAlisPro 1.171.41.93a (Rigaku OD, 2020)'
_computing_data_collection 'CrysAlisPro 1.171.41.93a (Rigaku OD, 2020)'
_computing_data_reduction 'CrysAlisPro 1.171.41.93a (Rigaku OD, 2020)'
_computing_molecular_graphics 'Olex2 1.5 (Dolomanov et al., 2009)'
_computing_publication_material 'Olex2 1.5 (Dolomanov et al., 2009)'
_computing_structure_refinement 'SHELXL 2014/7 (Sheldrick, 2015)'
_computing_structure_solution 'olex2.solve 1.5 (Bourhis et al., 2015)'
_diffrn_ambient_temperature 200.00(10)
_diffrn_measured_fraction_theta_full 0.999
_diffrn_measured_fraction_theta_max 0.999
_diffrn_measurement_details
;
List of Runs (angles in degrees, time in seconds):

  # Type    Start    End  Width  t~exp~   \w     \q     \k     \f   Frames
#--------------------------------------------------------------------------
  1  \w    -69.00 118.20   0.30   20.00    --   29.89  54.00-180.00  624
  2  \w    -69.00 -24.60   0.30   20.00    --   29.89  54.00  30.00  148
;
_diffrn_measurement_device 'two-circle diffractometer'
_diffrn_measurement_device_type 'Compound 2'
_diffrn_measurement_method '\w scans'
_diffrn_radiation_type MoK\a
_diffrn_radiation_wavelength 0.71073
_diffrn_reflns_av_R_equivalents 0.0350
_diffrn_reflns_av_unetI/netI 0.0585
_diffrn_reflns_Laue_measured_fraction_full 0.999
_diffrn_reflns_Laue_measured_fraction_max 0.999
_diffrn_reflns_limit_h_max 15
_diffrn_reflns_limit_h_min -15
_diffrn_reflns_limit_k_max 16
_diffrn_reflns_limit_k_min -16
_diffrn_reflns_limit_l_max 20
_diffrn_reflns_limit_l_min -12
_diffrn_reflns_number 10513
_diffrn_reflns_point_group_measured_fraction_full 0.999
_diffrn_reflns_point_group_measured_fraction_max 0.999
_diffrn_reflns_theta_full 25.000
_diffrn_reflns_theta_max 25.047
_diffrn_reflns_theta_min 2.503
_exptl_absorpt_coefficient_mu 2.735
_exptl_absorpt_correction_T_max 1.00000
_exptl_absorpt_correction_T_min 0.94761
_exptl_absorpt_correction_type multi-scan
_exptl_absorpt_process_details
;
CrysAlisPro 1.171.41.93a (Rigaku Oxford Diffraction, 2020)
Empirical absorption correction using spherical harmonics,
implemented in SCALE3 ABSPACK scaling algorithm.
;
_exptl_crystal_colour 'clear whiteish colourless'
_exptl_crystal_colour_lustre clear
_exptl_crystal_colour_modifier whiteish
_exptl_crystal_colour_primary colourless
_exptl_crystal_density_diffrn 1.459
_exptl_crystal_description block
_exptl_crystal_F_000 1264
_exptl_crystal_size_max 0.3
_exptl_crystal_size_mid 0.27
_exptl_crystal_size_min 0.25
_refine_diff_density_max 1.547
_refine_diff_density_min -0.756
_refine_diff_density_rms 0.145
_refine_ls_extinction_method none
_refine_ls_goodness_of_fit_ref 1.087
_refine_ls_hydrogen_treatment constr
_refine_ls_matrix_type full
_refine_ls_number_parameters 274
_refine_ls_number_reflns 5045
_refine_ls_number_restraints 0
_refine_ls_restrained_S_all 1.087
_refine_ls_R_factor_all 0.0710
_refine_ls_R_factor_gt 0.0516
_refine_ls_shift/su_max 0.000
_refine_ls_shift/su_mean 0.000
_refine_ls_structure_factor_coef Fsqd
_refine_ls_weighting_details 'w=1/[\s^2^(Fo^2^)+(0.0778P)^2^+2.1284P] where P=(Fo^2^+2Fc^2^)/3'
_refine_ls_weighting_scheme calc
_refine_ls_wR_factor_gt 0.1413
_refine_ls_wR_factor_ref 0.1620
_reflns_Friedel_coverage 0.000
_reflns_number_gt 3934
_reflns_number_total 5045
_reflns_threshold_expression 'I > 2\s(I)'
_cod_data_source_file d4dt03229b2.cif
_cod_data_source_block compound_8
_cod_original_cell_volume 2846.7(3)
_cod_database_code 7717879
_shelx_shelxl_version_number 2014/7
_shelx_space_group_comment
;
The symmetry employed for this shelxl refinement is uniquely defined
by the following loop, which should always be used as a source of
symmetry information in preference to the above space-group names.
They are only intended as comments.
;
_olex2_refinement_description
;
1. Fixed Uiso
 At 1.2 times of:
  All C(H) groups, All C(H,H) groups
 At 1.5 times of:
  All C(H,H,H) groups
2. Uiso/Uaniso restraints and constraints
Uanis(C24) = Uanis(C23) = Uanis(C22) = Uanis(C21) = Uanis(C20) = Uanis(C19)
3.a Secondary CH2 refined with riding coordinates:
 C7(H7A,H7B), C5(H5A,H5B), C6(H6A,H6B), C8(H8A,H8B)
3.b Aromatic/amide H refined with riding coordinates:
 C14(H14), C15(H15), C18(H18), C16(H16), C17(H17), C24(D24), C19(D19),
 C21(D21), C23(D23), C22(D22), C20(D20)
3.c Idealised Me refined as rotating group:
 C11(H11A,H11B,H11C), C10(H10A,H10B,H10C), C12(H12A,H12B,H12C), C2(H2A,H2B,
 H2C), C4(H4A,H4B,H4C), C3(H3A,H3B,H3C)
;
_olex2_submission_special_instructions 'No special instructions were received'
_oxdiff_exptl_absorpt_empirical_details
;
Empirical correction (ABSPACK) includes:
- Absorption correction using spherical harmonics
- Frame scaling
;

loop_
_space_group_symop_operation_xyz
'x, y, z'
'-x, y+1/2, -z+1/2'
'-x, -y, -z'
'x, -y-1/2, z-1/2'

loop_
_atom_site_label
_atom_site_type_symbol
_atom_site_fract_x
_atom_site_fract_y
_atom_site_fract_z
_atom_site_U_iso_or_equiv
_atom_site_adp_type
_atom_site_occupancy
_atom_site_site_symmetry_order
_atom_site_calc_flag
_atom_site_refinement_flags_posn
_atom_site_refinement_flags_adp
_atom_site_refinement_flags_occupancy
_atom_site_disorder_assembly
_atom_site_disorder_group
Se2 Se 0.22110(4) 0.44459(4) 0.64124(4) 0.0459(2) Uani 1 1 d . . . . .
Se1 Se 0.74874(4) 0.18423(4) 0.29506(4) 0.0450(2) Uani 1 1 d . . . . .
P2 P 0.31138(9) 0.55205(8) 0.61131(8) 0.0279(3) Uani 1 1 d . . . . .
P1 P 0.67423(9) 0.27082(8) 0.35775(8) 0.0283(3) Uani 1 1 d . . . . .
O2 O 0.3817(2) 0.5141(2) 0.5589(2) 0.0349(7) Uani 1 1 d . . . . .
O1 O 0.5969(2) 0.2047(2) 0.3889(2) 0.0326(7) Uani 1 1 d . . . . .
N2 N 0.3562(3) 0.2830(3) 0.4396(2) 0.0330(9) Uani 1 1 d . . . . .
N1 N 0.7469(3) 0.3455(3) 0.4378(2) 0.0296(8) Uani 1 1 d . . . . .
N3 N 0.3925(3) 0.6268(3) 0.6871(2) 0.0284(8) Uani 1 1 d . . . . .
C7 C 0.3332(4) 0.3832(3) 0.4547(3) 0.0344(10) Uani 1 1 d . . . . .
H7A H 0.2540 0.3905 0.4442 0.041 Uiso 1 1 calc R U . . .
H7B H 0.3508 0.4263 0.4149 0.041 Uiso 1 1 calc R U . . .
C13 C 0.2984(4) 0.2070(3) 0.4573(3) 0.0304(10) Uani 1 1 d . . . . .
C14 C 0.2158(4) 0.2221(4) 0.4900(3) 0.0341(11) Uani 1 1 d . . . . .
H14 H 0.1987 0.2863 0.5009 0.041 Uiso 1 1 calc R U . . .
C5 C 0.5406(4) 0.2400(4) 0.4425(3) 0.0343(11) Uani 1 1 d . . . . .
H5A H 0.5790 0.2980 0.4740 0.041 Uiso 1 1 calc R U . . .
H5B H 0.5420 0.1896 0.4844 0.041 Uiso 1 1 calc R U . . .
C6 C 0.4223(4) 0.2654(4) 0.3889(3) 0.0351(11) Uani 1 1 d . . . . .
H6A H 0.4214 0.3241 0.3551 0.042 Uiso 1 1 calc R U . . .
H6B H 0.3892 0.2118 0.3489 0.042 Uiso 1 1 calc R U . . .
C9 C 0.4671(4) 0.6057(4) 0.7773(3) 0.0356(11) Uani 1 1 d . . . . .
C8 C 0.4012(4) 0.4127(3) 0.5455(3) 0.0379(11) Uani 1 1 d . . . . .
H8A H 0.3812 0.3718 0.5854 0.046 Uiso 1 1 calc R U . . .
H8B H 0.4804 0.4027 0.5569 0.046 Uiso 1 1 calc R U . . .
C1 C 0.8498(4) 0.3264(4) 0.5146(3) 0.0445(13) Uani 1 1 d . . . . .
C15 C 0.1587(4) 0.1454(4) 0.5067(3) 0.0431(12) Uani 1 1 d . . . . .
H15 H 0.1033 0.1580 0.5288 0.052 Uiso 1 1 calc R U . . .
C11 C 0.5407(4) 0.6928(4) 0.8118(3) 0.0461(13) Uani 1 1 d . . . . .
H11A H 0.5850 0.7046 0.7772 0.069 Uiso 1 1 calc R U . . .
H11B H 0.5895 0.6804 0.8706 0.069 Uiso 1 1 calc R U . . .
H11C H 0.4952 0.7499 0.8098 0.069 Uiso 1 1 calc R U . . .
C10 C 0.3988(5) 0.5869(5) 0.8322(4) 0.0550(15) Uani 1 1 d . . . . .
H10A H 0.3555 0.6448 0.8323 0.082 Uiso 1 1 calc R U . . .
H10B H 0.4482 0.5720 0.8904 0.082 Uiso 1 1 calc R U . . .
H10C H 0.3492 0.5321 0.8088 0.082 Uiso 1 1 calc R U . . .
C12 C 0.5356(5) 0.5168(4) 0.7764(4) 0.0554(15) Uani 1 1 d . . . . .
H12A H 0.4868 0.4610 0.7548 0.083 Uiso 1 1 calc R U . . .
H12B H 0.5872 0.5031 0.8342 0.083 Uiso 1 1 calc R U . . .
H12C H 0.5768 0.5290 0.7396 0.083 Uiso 1 1 calc R U . . .
C18 C 0.3205(4) 0.1103(4) 0.4431(4) 0.0458(13) Uani 1 1 d . . . . .
H18 H 0.3760 0.0968 0.4212 0.055 Uiso 1 1 calc R U . . .
C2 C 0.8564(5) 0.4017(5) 0.5817(4) 0.0635(18) Uani 1 1 d . . . . .
H2A H 0.8624 0.4664 0.5601 0.095 Uiso 1 1 calc R U . . .
H2B H 0.9212 0.3890 0.6332 0.095 Uiso 1 1 calc R U . . .
H2C H 0.7899 0.3983 0.5951 0.095 Uiso 1 1 calc R U . . .
C4 C 0.8408(5) 0.2252(4) 0.5461(4) 0.0603(17) Uani 1 1 d . . . . .
H4A H 0.7782 0.2224 0.5645 0.090 Uiso 1 1 calc R U . . .
H4B H 0.9087 0.2093 0.5941 0.090 Uiso 1 1 calc R U . . .
H4C H 0.8296 0.1785 0.5002 0.090 Uiso 1 1 calc R U . . .
C16 C 0.1809(5) 0.0511(4) 0.4918(5) 0.0631(18) Uani 1 1 d . . . . .
H16 H 0.1411 -0.0014 0.5026 0.076 Uiso 1 1 calc R U . . .
C17 C 0.2640(5) 0.0357(4) 0.4601(5) 0.0664(19) Uani 1 1 d . . . . .
H17 H 0.2815 -0.0288 0.4503 0.080 Uiso 1 1 calc R U . . .
C3 C 0.9494(4) 0.3349(5) 0.4890(4) 0.0605(17) Uani 1 1 d . . . . .
H3A H 0.9433 0.2871 0.4447 0.091 Uiso 1 1 calc R U . . .
H3B H 1.0168 0.3227 0.5386 0.091 Uiso 1 1 calc R U . . .
H3C H 0.9521 0.4002 0.4673 0.091 Uiso 1 1 calc R U . . .
C24 C 0.0311(7) 0.2965(7) 0.2821(5) 0.0965(12) Uani 1 1 d . . . . .
D24 D 0.0042 0.2502 0.3111 0.116 Uiso 1 1 calc R U . . .
C19 C 0.1129(7) 0.2705(8) 0.2583(5) 0.0965(12) Uani 1 1 d . . . . .
D19 D 0.1406 0.2062 0.2685 0.116 Uiso 1 1 calc R U . . .
C21 C 0.1225(7) 0.4208(7) 0.2055(5) 0.0965(12) Uani 1 1 d . . . . .
D21 D 0.1604 0.4633 0.1818 0.116 Uiso 1 1 calc R U . . .
C23 C -0.0164(8) 0.3858(7) 0.2672(5) 0.0965(12) Uani 1 1 d . . . . .
D23 D -0.0757 0.4024 0.2840 0.116 Uiso 1 1 calc R U . . .
C22 C 0.0304(7) 0.4553(7) 0.2232(5) 0.0965(12) Uani 1 1 d . . . . .
D22 D 0.0011 0.5186 0.2078 0.116 Uiso 1 1 calc R U . . .
C20 C 0.1548(8) 0.3307(7) 0.2219(5) 0.0965(12) Uani 1 1 d . . . . .
D20 D 0.2129 0.3089 0.2056 0.116 Uiso 1 1 calc R U . . .

loop_
_atom_site_aniso_label
_atom_site_aniso_U_11
_atom_site_aniso_U_22
_atom_site_aniso_U_33
_atom_site_aniso_U_23
_atom_site_aniso_U_13
_atom_site_aniso_U_12
Se2 0.0504(3) 0.0331(3) 0.0629(4) -0.0079(2) 0.0313(3) -0.0143(2)
Se1 0.0456(3) 0.0369(3) 0.0619(4) -0.0145(2) 0.0310(3) -0.0016(2)
P2 0.0285(6) 0.0226(6) 0.0326(6) -0.0042(5) 0.0114(5) -0.0023(5)
P1 0.0270(5) 0.0242(6) 0.0339(7) -0.0039(5) 0.0116(5) -0.0016(5)
O2 0.0383(16) 0.0262(17) 0.046(2) -0.0063(14) 0.0224(15) -0.0019(15)
O1 0.0359(16) 0.0246(16) 0.0400(19) -0.0036(14) 0.0174(14) -0.0051(14)
N2 0.042(2) 0.025(2) 0.038(2) -0.0075(17) 0.0220(18) 0.0012(18)
N1 0.0272(17) 0.0259(19) 0.032(2) -0.0067(16) 0.0063(15) 0.0008(16)
N3 0.0306(18) 0.026(2) 0.027(2) -0.0023(16) 0.0091(15) -0.0033(16)
C7 0.041(2) 0.029(3) 0.036(3) 0.002(2) 0.018(2) 0.001(2)
C13 0.034(2) 0.029(2) 0.030(2) -0.0041(19) 0.0142(19) -0.001(2)
C14 0.035(2) 0.034(3) 0.036(3) -0.005(2) 0.015(2) 0.004(2)
C5 0.035(2) 0.039(3) 0.032(3) 0.000(2) 0.016(2) -0.002(2)
C6 0.036(2) 0.038(3) 0.031(3) -0.006(2) 0.013(2) -0.003(2)
C9 0.039(2) 0.038(3) 0.027(2) 0.004(2) 0.0091(19) -0.001(2)
C8 0.039(2) 0.027(3) 0.048(3) -0.009(2) 0.017(2) 0.004(2)
C1 0.033(2) 0.044(3) 0.043(3) -0.007(2) -0.002(2) 0.004(2)
C15 0.042(3) 0.045(3) 0.053(3) -0.002(3) 0.031(2) -0.003(2)
C11 0.049(3) 0.052(3) 0.026(3) -0.006(2) 0.002(2) -0.011(3)
C10 0.066(4) 0.063(4) 0.039(3) -0.002(3) 0.023(3) -0.015(3)
C12 0.059(3) 0.046(3) 0.047(3) 0.005(3) 0.004(3) 0.014(3)
C18 0.049(3) 0.030(3) 0.073(4) -0.014(3) 0.040(3) -0.007(2)
C2 0.059(3) 0.059(4) 0.047(4) -0.016(3) -0.010(3) 0.017(3)
C4 0.057(3) 0.045(4) 0.057(4) 0.008(3) -0.004(3) 0.009(3)
C16 0.069(4) 0.048(4) 0.093(5) -0.008(3) 0.054(4) -0.018(3)
C17 0.077(4) 0.031(3) 0.113(6) -0.017(3) 0.060(4) -0.005(3)
C3 0.032(3) 0.060(4) 0.081(4) -0.011(3) 0.011(3) 0.002(3)
C24 0.098(3) 0.122(3) 0.058(2) -0.016(2) 0.0164(18) -0.016(3)
C19 0.098(3) 0.122(3) 0.058(2) -0.016(2) 0.0164(18) -0.016(3)
C21 0.098(3) 0.122(3) 0.058(2) -0.016(2) 0.0164(18) -0.016(3)
C23 0.098(3) 0.122(3) 0.058(2) -0.016(2) 0.0164(18) -0.016(3)
C22 0.098(3) 0.122(3) 0.058(2) -0.016(2) 0.0164(18) -0.016(3)
C20 0.098(3) 0.122(3) 0.058(2) -0.016(2) 0.0164(18) -0.016(3)

loop_
_atom_type_symbol
_atom_type_description
_atom_type_scat_dispersion_real
_atom_type_scat_dispersion_imag
_atom_type_scat_source
C C 0.0033 0.0016 'International Tables Vol C Tables 4.2.6.8 and 6.1.1.4'
H H 0.0000 0.0000 'International Tables Vol C Tables 4.2.6.8 and 6.1.1.4'
D D 0.0000 0.0000 'International Tables Vol C Tables 4.2.6.8 and 6.1.1.4'
N N 0.0061 0.0033 'International Tables Vol C Tables 4.2.6.8 and 6.1.1.4'
O O 0.0106 0.0060 'International Tables Vol C Tables 4.2.6.8 and 6.1.1.4'
P P 0.1023 0.0942 'International Tables Vol C Tables 4.2.6.8 and 6.1.1.4'
Se Se -0.0929 2.2259 'International Tables Vol C Tables 4.2.6.8 and 6.1.1.4'

loop_
_geom_angle_atom_site_label_1
_geom_angle_atom_site_label_2
_geom_angle_atom_site_label_3
_geom_angle
_geom_angle_site_symmetry_1
_geom_angle_site_symmetry_3
_geom_angle_publ_flag
Se2 P2 P1 130.90(6) . 3_666 ?
O2 P2 Se2 113.80(13) . . ?
O2 P2 P1 115.30(13) . 3_666 ?
O2 P2 N1 104.53(19) . 3_666 ?
O2 P2 N3 107.36(18) . . ?
N1 P2 Se2 122.05(14) 3_666 . ?
N1 P2 P1 42.36(12) 3_666 3_666 ?
N1 P2 N3 84.44(18) 3_666 . ?
N3 P2 Se2 120.42(14) . . ?
N3 P2 P1 42.31(13) . 3_666 ?
Se1 P1 P2 131.40(6) . 3_666 ?
O1 P1 Se1 108.66(13) . . ?
O1 P1 P2 119.94(13) . 3_666 ?
O1 P1 N1 108.63(18) . . ?
O1 P1 N3 110.08(17) . 3_666 ?
N1 P1 Se1 122.31(13) . . ?
N1 P1 P2 41.90(13) . 3_666 ?
N3 P1 Se1 121.05(14) 3_666 . ?
N3 P1 P2 42.17(12) 3_666 3_666 ?
N3 P1 N1 83.84(18) 3_666 . ?
C8 O2 P2 125.2(3) . . ?
C5 O1 P1 123.4(3) . . ?
C13 N2 C7 120.9(4) . . ?
C13 N2 C6 119.7(4) . . ?
C6 N2 C7 118.0(4) . . ?
P2 N1 P1 95.73(18) 3_666 . ?
C1 N1 P2 132.3(3) . 3_666 ?
C1 N1 P1 129.9(3) . . ?
P2 N3 P1 95.51(18) . 3_666 ?
C9 N3 P2 130.1(3) . . ?
C9 N3 P1 130.6(3) . 3_666 ?
N2 C7 H7A 109.5 . . ?
N2 C7 H7B 109.5 . . ?
N2 C7 C8 110.6(4) . . ?
H7A C7 H7B 108.1 . . ?
C8 C7 H7A 109.5 . . ?
C8 C7 H7B 109.5 . . ?
N2 C13 C14 122.3(4) . . ?
N2 C13 C18 121.1(4) . . ?
C14 C13 C18 116.6(4) . . ?
C13 C14 H14 119.3 . . ?
C15 C14 C13 121.4(4) . . ?
C15 C14 H14 119.3 . . ?
O1 C5 H5A 109.6 . . ?
O1 C5 H5B 109.6 . . ?
O1 C5 C6 110.2(4) . . ?
H5A C5 H5B 108.1 . . ?
C6 C5 H5A 109.6 . . ?
C6 C5 H5B 109.6 . . ?
N2 C6 C5 112.6(4) . . ?
N2 C6 H6A 109.1 . . ?
N2 C6 H6B 109.1 . . ?
C5 C6 H6A 109.1 . . ?
C5 C6 H6B 109.1 . . ?
H6A C6 H6B 107.8 . . ?
N3 C9 C11 108.5(4) . . ?
N3 C9 C10 110.3(4) . . ?
N3 C9 C12 107.9(4) . . ?
C11 C9 C10 109.3(4) . . ?
C11 C9 C12 110.6(4) . . ?
C12 C9 C10 110.4(5) . . ?
O2 C8 C7 110.2(4) . . ?
O2 C8 H8A 109.6 . . ?
O2 C8 H8B 109.6 . . ?
C7 C8 H8A 109.6 . . ?
C7 C8 H8B 109.6 . . ?
H8A C8 H8B 108.1 . . ?
N1 C1 C2 108.1(4) . . ?
N1 C1 C4 107.7(4) . . ?
N1 C1 C3 108.9(5) . . ?
C2 C1 C3 110.2(5) . . ?
C4 C1 C2 110.8(5) . . ?
C4 C1 C3 111.0(5) . . ?
C14 C15 H15 119.4 . . ?
C16 C15 C14 121.2(5) . . ?
C16 C15 H15 119.4 . . ?
C9 C11 H11A 109.5 . . ?
C9 C11 H11B 109.5 . . ?
C9 C11 H11C 109.5 . . ?
H11A C11 H11B 109.5 . . ?
H11A C11 H11C 109.5 . . ?
H11B C11 H11C 109.5 . . ?
C9 C10 H10A 109.5 . . ?
C9 C10 H10B 109.5 . . ?
C9 C10 H10C 109.5 . . ?
H10A C10 H10B 109.5 . . ?
H10A C10 H10C 109.5 . . ?
H10B C10 H10C 109.5 . . ?
C9 C12 H12A 109.5 . . ?
C9 C12 H12B 109.5 . . ?
C9 C12 H12C 109.5 . . ?
H12A C12 H12B 109.5 . . ?
H12A C12 H12C 109.5 . . ?
H12B C12 H12C 109.5 . . ?
C13 C18 H18 119.4 . . ?
C17 C18 C13 121.3(5) . . ?
C17 C18 H18 119.4 . . ?
C1 C2 H2A 109.5 . . ?
C1 C2 H2B 109.5 . . ?
C1 C2 H2C 109.5 . . ?
H2A C2 H2B 109.5 . . ?
H2A C2 H2C 109.5 . . ?
H2B C2 H2C 109.5 . . ?
C1 C4 H4A 109.5 . . ?
C1 C4 H4B 109.5 . . ?
C1 C4 H4C 109.5 . . ?
H4A C4 H4B 109.5 . . ?
H4A C4 H4C 109.5 . . ?
H4B C4 H4C 109.5 . . ?
C15 C16 H16 121.2 . . ?
C15 C16 C17 117.5(5) . . ?
C17 C16 H16 121.2 . . ?
C18 C17 C16 121.9(5) . . ?
C18 C17 H17 119.0 . . ?
C16 C17 H17 119.0 . . ?
C1 C3 H3A 109.5 . . ?
C1 C3 H3B 109.5 . . ?
C1 C3 H3C 109.5 . . ?
H3A C3 H3B 109.5 . . ?
H3A C3 H3C 109.5 . . ?
H3B C3 H3C 109.5 . . ?
C19 C24 D24 118.2 . . ?
C19 C24 C23 123.6(11) . . ?
C23 C24 D24 118.2 . . ?
C24 C19 D19 119.6 . . ?
C20 C19 C24 120.9(11) . . ?
C20 C19 D19 119.6 . . ?
C22 C21 D21 119.9 . . ?
C20 C21 D21 119.9 . . ?
C20 C21 C22 120.2(10) . . ?
C24 C23 D23 122.1 . . ?
C24 C23 C22 115.7(9) . . ?
C22 C23 D23 122.1 . . ?
C21 C22 C23 115.5(9) . . ?
C21 C22 D22 122.3 . . ?
C23 C22 D22 122.3 . . ?
C19 C20 C21 124.0(11) . . ?
C19 C20 D20 118.0 . . ?
C21 C20 D20 118.0 . . ?

loop_
_geom_bond_atom_site_label_1
_geom_bond_atom_site_label_2
_geom_bond_distance
_geom_bond_site_symmetry_2
_geom_bond_publ_flag
Se2 P2 2.0746(13) . ?
Se1 P1 2.0707(13) . ?
P2 P1 2.4933(16) 3_666 ?
P2 O2 1.589(3) . ?
P2 N1 1.674(4) 3_666 ?
P2 N3 1.682(4) . ?
P1 P2 2.4933(16) 3_666 ?
P1 O1 1.593(3) . ?
P1 N1 1.688(4) . ?
P1 N3 1.686(4) 3_666 ?
O2 C8 1.455(5) . ?
O1 C5 1.453(5) . ?
N2 C7 1.459(6) . ?
N2 C13 1.390(6) . ?
N2 C6 1.451(6) . ?
N1 P2 1.674(4) 3_666 ?
N1 C1 1.508(6) . ?
N3 P1 1.686(4) 3_666 ?
N3 C9 1.505(6) . ?
C7 H7A 0.9900 . ?
C7 H7B 0.9900 . ?
C7 C8 1.520(7) . ?
C13 C14 1.402(6) . ?
C13 C18 1.405(6) . ?
C14 H14 0.9500 . ?
C14 C15 1.385(7) . ?
C5 H5A 0.9900 . ?
C5 H5B 0.9900 . ?
C5 C6 1.516(6) . ?
C6 H6A 0.9900 . ?
C6 H6B 0.9900 . ?
C9 C11 1.516(7) . ?
C9 C10 1.535(7) . ?
C9 C12 1.524(7) . ?
C8 H8A 0.9900 . ?
C8 H8B 0.9900 . ?
C1 C2 1.521(8) . ?
C1 C4 1.516(8) . ?
C1 C3 1.525(8) . ?
C15 H15 0.9500 . ?
C15 C16 1.376(8) . ?
C11 H11A 0.9800 . ?
C11 H11B 0.9800 . ?
C11 H11C 0.9800 . ?
C10 H10A 0.9800 . ?
C10 H10B 0.9800 . ?
C10 H10C 0.9800 . ?
C12 H12A 0.9800 . ?
C12 H12B 0.9800 . ?
C12 H12C 0.9800 . ?
C18 H18 0.9500 . ?
C18 C17 1.361(8) . ?
C2 H2A 0.9800 . ?
C2 H2B 0.9800 . ?
C2 H2C 0.9800 . ?
C4 H4A 0.9800 . ?
C4 H4B 0.9800 . ?
C4 H4C 0.9800 . ?
C16 H16 0.9500 . ?
C16 C17 1.398(8) . ?
C17 H17 0.9500 . ?
C3 H3A 0.9800 . ?
C3 H3B 0.9800 . ?
C3 H3C 0.9800 . ?
C24 D24 0.9500 . ?
C24 C19 1.328(12) . ?
C24 C23 1.361(12) . ?
C19 D19 0.9500 . ?
C19 C20 1.275(12) . ?
C21 D21 0.9500 . ?
C21 C22 1.429(12) . ?
C21 C20 1.309(12) . ?
C23 D23 0.9500 . ?
C23 C22 1.483(12) . ?
C22 D22 0.9500 . ?
C20 D20 0.9500 . ?

loop_
_geom_torsion_atom_site_label_1
_geom_torsion_atom_site_label_2
_geom_torsion_atom_site_label_3
_geom_torsion_atom_site_label_4
_geom_torsion
_geom_torsion_site_symmetry_1
_geom_torsion_site_symmetry_2
_geom_torsion_site_symmetry_3
_geom_torsion_site_symmetry_4
_geom_torsion_publ_flag
Se2 P2 O2 C8 -11.5(4) . . . . ?
Se2 P2 N3 P1 -118.88(14) . . . 3_666 ?
Se2 P2 N3 C9 40.6(4) . . . . ?
Se1 P1 O1 C5 173.6(3) . . . . ?
Se1 P1 N1 P2 117.83(14) . . . 3_666 ?
Se1 P1 N1 C1 -47.2(5) . . . . ?
P2 P1 O1 C5 -6.2(4) 3_666 . . . ?
P2 P1 N1 C1 -165.0(5) 3_666 . . . ?
P2 O2 C8 C7 106.2(4) . . . . ?
P2 N1 C1 C2 41.7(7) 3_666 . . . ?
P2 N1 C1 C4 161.5(4) 3_666 . . . ?
P2 N1 C1 C3 -78.0(6) 3_666 . . . ?
P2 N3 C9 C11 167.1(3) . . . . ?
P2 N3 C9 C10 -73.3(5) . . . . ?
P2 N3 C9 C12 47.3(5) . . . . ?
P1 P2 O2 C8 169.2(3) 3_666 . . . ?
P1 P2 N3 C9 159.5(5) 3_666 . . . ?
P1 O1 C5 C6 98.2(4) . . . . ?
P1 N1 C1 C2 -158.7(4) . . . . ?
P1 N1 C1 C4 -38.9(6) . . . . ?
P1 N1 C1 C3 81.6(6) . . . . ?
P1 N3 C9 C11 -40.2(6) 3_666 . . . ?
P1 N3 C9 C10 79.4(5) 3_666 . . . ?
P1 N3 C9 C12 -160.0(4) 3_666 . . . ?
O2 P2 N3 P1 108.77(19) . . . 3_666 ?
O2 P2 N3 C9 -91.7(4) . . . . ?
O1 P1 N1 P2 -114.39(19) . . . 3_666 ?
O1 P1 N1 C1 80.6(4) . . . . ?
O1 C5 C6 N2 168.7(4) . . . . ?
N2 C7 C8 O2 177.4(4) . . . . ?
N2 C13 C14 C15 179.6(4) . . . . ?
N2 C13 C18 C17 -179.9(6) . . . . ?
N1 P2 O2 C8 -147.0(3) 3_666 . . . ?
N1 P2 N3 P1 5.25(18) 3_666 . . 3_666 ?
N1 P2 N3 C9 164.8(4) 3_666 . . . ?
N1 P1 O1 C5 38.4(4) . . . . ?
N3 P2 O2 C8 124.3(3) . . . . ?
N3 P1 O1 C5 -51.7(4) 3_666 . . . ?
N3 P1 N1 P2 -5.24(18) 3_666 . . 3_666 ?
N3 P1 N1 C1 -170.3(5) 3_666 . . . ?
C7 N2 C13 C14 0.1(7) . . . . ?
C7 N2 C13 C18 -179.8(5) . . . . ?
C7 N2 C6 C5 101.7(5) . . . . ?
C13 N2 C7 C8 87.4(5) . . . . ?
C13 N2 C6 C5 -91.5(5) . . . . ?
C13 C14 C15 C16 0.0(8) . . . . ?
C13 C18 C17 C16 0.5(11) . . . . ?
C14 C13 C18 C17 0.2(8) . . . . ?
C14 C15 C16 C17 0.7(10) . . . . ?
C6 N2 C7 C8 -106.0(5) . . . . ?
C6 N2 C13 C14 -166.3(4) . . . . ?
C6 N2 C13 C18 13.8(7) . . . . ?
C15 C16 C17 C18 -1.0(11) . . . . ?
C18 C13 C14 C15 -0.5(7) . . . . ?
C24 C19 C20 C21 0.3(14) . . . . ?
C24 C23 C22 C21 -2.6(10) . . . . ?
C19 C24 C23 C22 -1.1(12) . . . . ?
C23 C24 C19 C20 2.5(13) . . . . ?
C22 C21 C20 C19 -4.4(13) . . . . ?
C20 C21 C22 C23 5.3(11) . . . . ?
